data_7715320
loop_
_publ_author_name
'Thomson, Jordan'
'Michailovich, Sofia'
'Miao, Linkun'
'Farrell, Jeffrey M.'
'Murray, Jillian A.'
'Lough, Alan'
'Stephan, Douglas W.'

_publ_section_title
;
 Triple <i>para</i>-substitution reactions of
 B(C<sub>6</sub>F<sub>5</sub>)<sub>3</sub> and
 [(C<sub>6</sub>F<sub>5</sub>)<sub>3</sub>PF]<sup>+</sup> with
 P(SiMe<sub>3</sub>)<sub>3</sub>.
;
_journal_issue 13
_journal_name_full 'Dalton transactions (Cambridge, England : 2003)'
_journal_page_first 5775
_journal_page_last 5778
_journal_paper_doi 10.1039/d4dt00251b
_journal_volume 53
_journal_year 2024
_chemical_absolute_configuration unk
_chemical_formula_moiety 'C39 H63 B F12 P4 Si6'
_chemical_formula_sum 'C39 H63 B F12 P4 Si6'
_chemical_formula_weight 1063.148
_space_group_crystal_system monoclinic
_space_group_IT_number 4
_space_group_name_Hall 'P 2yb'
_space_group_name_H-M_alt 'P 1 21 1'
_symmetry_Int_Tables_number 4
_audit_creation_date 2023-10-16
_audit_creation_method
;
Olex2 1.5
(compiled 2023.08.24 svn.re1ec1418 for OlexSys, GUI svn.r6817)
;
_audit_update_record
;
2024-01-25 deposited with the CCDC.	2024-02-22 downloaded from the CCDC.
;
_cell_angle_alpha 90
_cell_angle_beta 111.988(3)
_cell_angle_gamma 90
_cell_formula_units_Z 2
_cell_length_a 14.6989(9)
_cell_length_b 23.5345(17)
_cell_length_c 8.3881(5)
_cell_measurement_reflns_used 5612
_cell_measurement_temperature 150.02
_cell_measurement_theta_max 23.40
_cell_measurement_theta_min 2.48
_cell_volume 2690.6(3)
_computing_molecular_graphics 'Olex2 1.5 (Dolomanov et al., 2009)'
_computing_publication_material 'Olex2 1.5 (Dolomanov et al., 2009)'
_computing_structure_refinement 'olex2.refine 1.5 (Bourhis et al., 2015)'
_diffrn_ambient_temperature 150.02
_diffrn_measured_fraction_theta_full 1.0000
_diffrn_measured_fraction_theta_max 1.0000
_diffrn_measurement_device_type 'Bruker APEX-II CCD'
_diffrn_measurement_method '\f and \w scans'
_diffrn_radiation_monochromator graphite
_diffrn_radiation_type 'Mo K\a'
_diffrn_radiation_wavelength 0.71073
_diffrn_reflns_av_R_equivalents 0.1139
_diffrn_reflns_av_unetI/netI 0.1308
_diffrn_reflns_Laue_measured_fraction_full 1.0000
_diffrn_reflns_Laue_measured_fraction_max 1.0000
_diffrn_reflns_limit_h_max 19
_diffrn_reflns_limit_h_min -19
_diffrn_reflns_limit_k_max 30
_diffrn_reflns_limit_k_min -30
_diffrn_reflns_limit_l_max 11
_diffrn_reflns_limit_l_min -9
_diffrn_reflns_number 46965
_diffrn_reflns_point_group_measured_fraction_full 0.9996
_diffrn_reflns_point_group_measured_fraction_max 0.9996
_diffrn_reflns_theta_full 24.9997
_diffrn_reflns_theta_max 25.00
_diffrn_reflns_theta_min 1.49
_diffrn_source_current 30.0
_diffrn_source_power 1.35
_diffrn_source_voltage 45.0
_diffrn_standards_number 0
_exptl_absorpt_coefficient_mu 0.343
_exptl_absorpt_correction_type none
_exptl_crystal_density_diffrn 1.312
_exptl_crystal_description Plate
_exptl_crystal_F_000 1110.523
_exptl_crystal_size_max 0.2
_exptl_crystal_size_mid 0.2
_exptl_crystal_size_min 0.2
_refine_diff_density_max 0.5121
_refine_diff_density_min -0.4125
_refine_diff_density_rms 0.1014
_refine_ls_abs_structure_details 'Hooft, R.W.W., Straver, L.H., Spek, A.L. (2010). J. Appl. Cryst., 43, 665-668.'
_refine_ls_abs_structure_Flack -0.09(6)
_refine_ls_d_res_high 0.8409
_refine_ls_d_res_low 13.6297
_refine_ls_goodness_of_fit_ref 1.0347
_refine_ls_hydrogen_treatment constr
_refine_ls_matrix_type full
_refine_ls_number_constraints 84
_refine_ls_number_parameters 580
_refine_ls_number_reflns 9445
_refine_ls_number_restraints 1
_refine_ls_restrained_S_all 1.0347
_refine_ls_R_factor_all 0.0818
_refine_ls_R_factor_gt 0.0512
_refine_ls_shift/su_max 0.0010
_refine_ls_shift/su_mean 0.0002
_refine_ls_structure_factor_coef Fsqd
_refine_ls_weighting_details 'w=1/[\s^2^(Fo^2^)+(0.0423P)^2^+0.3515P] where P=(Fo^2^+2Fc^2^)/3'
_refine_ls_weighting_scheme calc
_refine_ls_wR_factor_gt 0.0945
_refine_ls_wR_factor_ref 0.1057
_reflns_Friedel_coverage 0.999
_reflns_limit_h_max 17
_reflns_limit_h_min -17
_reflns_limit_k_max 27
_reflns_limit_k_min -27
_reflns_limit_l_max 9
_reflns_limit_l_min -9
_reflns_number_gt 7102
_reflns_number_total 9445
_reflns_threshold_expression I>=2u(I)
_cod_data_source_file d4dt00251b2.cif
_cod_data_source_block 1
_cod_depositor_comments 'Adding full bibliography for 7715319--7715320.cif.'
_cod_original_sg_symbol_Hall ' P 2yb'
_cod_database_code 7715320
_olex2_refinement_description
;
1. Fixed Uiso
 At 1.5 times of:
  All C(H,H,H) groups
2.a Idealised Me refined as rotating group:
 C32(H32a,H32b,H32c), C34(H34a,H34b,H34c), C37(H37a,H37b,H37c), C38(H38a,H38b,
 H38c), C39(H39a,H39b,H39c), C40(H40a,H40b,H40c), C41(H41a,H41b,H41c), C42(H42a,
 H42b,H42c), C43(H43a,H43b,H43c), C44(H44a,H44b,H44c), C45(H45a,H45b,H45c),
 C46(H46a,H46b,H46c), C47(H47a,H47b,H47c), C48(H48a,H48b,H48c), C49(H49a,H49b,
 H49c), C50(H50a,H50b,H50c), C51(H51a,H51b,H51c), C52(H52a,H52b,H52c), C53(H53a,
 H53b,H53c), C57(H57a,H57b,H57c), C65(H65a,H65b,H65c)
;
_olex2_submission_special_instructions 'No special instructions were received'

loop_
_space_group_symop_id
_space_group_symop_operation_xyz
1 x,y,z
2 -x,y+1/2,-z

loop_
_atom_site_label
_atom_site_type_symbol
_atom_site_fract_x
_atom_site_fract_y
_atom_site_fract_z
_atom_site_U_iso_or_equiv
_atom_site_adp_type
_atom_site_occupancy
_atom_site_refinement_flags_posn
P1 P 0.49332(9) 0.35501(5) 0.73845(14) 0.0194(3) Uani 1.000000 .
P2 P 0.92649(9) 0.29896(5) 1.52163(16) 0.0260(3) Uani 1.000000 .
P3 P 0.21997(9) 0.14443(5) 1.03177(17) 0.0276(3) Uani 1.000000 .
P4 P 0.33102(10) 0.58582(5) 1.15582(17) 0.0292(3) Uani 1.000000 .
Si5 Si 0.25123(11) 0.63636(6) 0.91475(19) 0.0327(4) Uani 1.000000 .
Si6 Si 0.19510(11) 0.07746(6) 0.82550(19) 0.0358(4) Uani 1.000000 .
Si7 Si 0.21148(12) 0.55144(6) 1.23714(19) 0.0358(4) Uani 1.000000 .
Si1 Si 0.94952(11) 0.37346(6) 1.70152(17) 0.0329(4) Uani 1.000000 .
Si2 Si 1.04270(10) 0.30746(6) 1.40695(19) 0.0319(4) Uani 1.000000 .
Si3 Si 0.32963(11) 0.10541(6) 1.27472(18) 0.0327(4) Uani 1.000000 .
F4 F 0.67434(17) 0.40373(10) 0.9886(3) 0.0252(6) Uani 1.000000 .
F5 F 0.22730(19) 0.26488(11) 1.1495(3) 0.0307(7) Uani 1.000000 .
F6 F 0.73464(18) 0.25257(11) 1.5011(3) 0.0300(7) Uani 1.000000 .
F7 F 0.49229(19) 0.23600(10) 0.8537(3) 0.0266(6) Uani 1.000000 .
F8 F 0.55695(18) 0.26899(11) 1.2861(3) 0.0280(7) Uani 1.000000 .
F9 F 0.51165(19) 0.52133(11) 1.3553(3) 0.0328(7) Uani 1.000000 .
F10 F 0.31364(18) 0.40817(10) 0.7692(3) 0.0283(7) Uani 1.000000 .
F11 F 0.24364(19) 0.50496(10) 0.8252(3) 0.0323(7) Uani 1.000000 .
F12 F 0.85373(17) 0.38475(11) 1.2028(3) 0.0279(6) Uani 1.000000 .
F13 F 0.58326(18) 0.42675(10) 1.2988(3) 0.0270(6) Uani 1.000000 .
F15 F 0.3830(2) 0.14945(10) 0.8671(3) 0.0314(7) Uani 1.000000 .
C16 C 0.2971(3) 0.20254(19) 1.0044(5) 0.0190(10) Uani 1.000000 .
C17 C 0.8045(3) 0.31610(18) 1.3606(6) 0.0179(10) Uani 1.000000 .
C18 C 0.6285(3) 0.29768(18) 1.2539(5) 0.0172(10) Uani 1.000000 .
C19 C 0.6868(3) 0.36287(17) 1.1101(5) 0.0173(10) Uani 1.000000 .
C20 C 0.6049(3) 0.33539(17) 1.1153(5) 0.0144(10) Uani 1.000000 .
C21 C 0.7812(3) 0.35419(18) 1.2250(5) 0.0178(10) Uani 1.000000 .
C22 C 0.4165(3) 0.29964(18) 0.9830(5) 0.0145(10) Uani 1.000000 .
C23 C 0.4555(3) 0.41241(18) 1.0227(5) 0.0159(10) Uani 1.000000 .
C24 C 0.3685(3) 0.43676(18) 0.9149(5) 0.0191(11) Uani 1.000000 .
C25 C 0.4223(3) 0.24579(19) 0.9219(5) 0.0188(10) Uani 1.000000 .
C26 C 0.3666(3) 0.19926(19) 0.9301(6) 0.0208(11) Uani 1.000000 .
B27 B 0.4921(4) 0.3505(2) 0.9818(6) 0.0168(11) Uani 1.000000 .
C28 C 0.4998(3) 0.44501(18) 1.1732(5) 0.0160(10) Uani 1.000000 .
C29 C 0.3740(3) 0.51877(18) 1.0924(6) 0.0209(10) Uani 1.000000 .
C30 C 0.3296(3) 0.48730(19) 0.9451(6) 0.0229(11) Uani 1.000000 .
C31 C 0.2902(3) 0.25632(18) 1.0680(6) 0.0194(11) Uani 1.000000 .
C32 C 0.3851(3) 0.3267(2) 0.5716(5) 0.0252(12) Uani 1.000000 .
H32a H 0.3801(11) 0.2859(3) 0.591(2) 0.0377(17) Uiso 1.000000 GR
H32b H 0.3267(4) 0.3461(8) 0.574(2) 0.0377(17) Uiso 1.000000 GR
H32c H 0.3897(10) 0.3327(10) 0.4593(6) 0.0377(17) Uiso 1.000000 GR
C33 C 0.7224(3) 0.28932(18) 1.3700(5) 0.0191(10) Uani 1.000000 .
C34 C 0.5020(4) 0.42747(19) 0.6709(6) 0.0287(12) Uani 1.000000 .
H34a H 0.4442(11) 0.4490(4) 0.667(4) 0.0431(18) Uiso 1.000000 GR
H34b H 0.5613(11) 0.4454(4) 0.753(2) 0.0431(18) Uiso 1.000000 GR
H34c H 0.505(2) 0.4271(2) 0.5562(17) 0.0431(18) Uiso 1.000000 GR
C36 C 0.4608(3) 0.49497(18) 1.2040(5) 0.0218(11) Uani 1.000000 .
C37 C 0.5913(3) 0.3179(2) 0.7014(6) 0.0272(12) Uani 1.000000 .
H37a H 0.6540(4) 0.3268(9) 0.794(2) 0.0408(18) Uiso 1.000000 GR
H37b H 0.5796(11) 0.2768(2) 0.699(4) 0.0408(18) Uiso 1.000000 GR
H37c H 0.5935(13) 0.3298(9) 0.5910(18) 0.0408(18) Uiso 1.000000 GR
C38 C 0.2709(4) 0.0411(2) 1.3191(7) 0.0503(17) Uani 1.000000 .
H38a H 0.2048(11) 0.0505(4) 1.313(4) 0.075(3) Uiso 1.000000 GR
H38b H 0.267(2) 0.0118(6) 1.234(3) 0.075(3) Uiso 1.000000 GR
H38c H 0.3101(14) 0.0268(9) 1.434(2) 0.075(3) Uiso 1.000000 GR
C39 C 1.0852(4) 0.3793(2) 1.3701(7) 0.0406(14) Uani 1.000000 .
H39a H 1.1377(17) 0.3752(2) 1.326(4) 0.061(2) Uiso 1.000000 GR
H39b H 1.0302(7) 0.4001(6) 1.287(3) 0.061(2) Uiso 1.000000 GR
H39c H 1.110(2) 0.4003(6) 1.4789(11) 0.061(2) Uiso 1.000000 GR
C40 C 0.1025(5) 0.0305(2) 0.8651(8) 0.0559(17) Uani 1.000000 .
H40a H 0.1361(5) 0.0046(11) 0.961(3) 0.084(3) Uiso 1.000000 GR
H40b H 0.0559(17) 0.0540(3) 0.894(5) 0.084(3) Uiso 1.000000 GR
H40c H 0.067(2) 0.0084(12) 0.7613(18) 0.084(3) Uiso 1.000000 GR
C41 C 0.2500(4) 0.7078(2) 1.0080(7) 0.0426(15) Uani 1.000000 .
H41a H 0.216(2) 0.7057(4) 1.088(3) 0.064(2) Uiso 1.000000 GR
H41b H 0.3176(4) 0.7206(7) 1.069(4) 0.064(2) Uiso 1.000000 GR
H41c H 0.216(2) 0.7346(4) 0.9156(8) 0.064(2) Uiso 1.000000 GR
C42 C 0.8499(5) 0.3688(3) 1.7865(7) 0.0591(18) Uani 1.000000 .
H42a H 0.7871(6) 0.3784(16) 1.6952(16) 0.089(3) Uiso 1.000000 GR
H42b H 0.8469(19) 0.3300(5) 1.827(5) 0.089(3) Uiso 1.000000 GR
H42c H 0.8632(15) 0.3955(12) 1.882(3) 0.089(3) Uiso 1.000000 GR
C43 C 0.1247(4) 0.6166(2) 0.7739(7) 0.0452(16) Uani 1.000000 .
H43a H 0.1241(6) 0.5775(6) 0.733(4) 0.068(2) Uiso 1.000000 GR
H43b H 0.0815(6) 0.6195(14) 0.8387(14) 0.068(2) Uiso 1.000000 GR
H43c H 0.1015(10) 0.6424(9) 0.675(2) 0.068(2) Uiso 1.000000 GR
C44 C 0.3340(5) 0.6367(2) 0.7931(7) 0.0520(16) Uani 1.000000 .
H44a H 0.3996(8) 0.6490(14) 0.8689(14) 0.078(2) Uiso 1.000000 GR
H44b H 0.338(2) 0.5983(4) 0.751(4) 0.078(2) Uiso 1.000000 GR
H44c H 0.3083(14) 0.6630(11) 0.696(3) 0.078(2) Uiso 1.000000 GR
C45 C 1.0741(4) 0.3610(2) 1.8726(7) 0.0517(17) Uani 1.000000 .
H45a H 1.0796(11) 0.3212(5) 1.910(3) 0.078(3) Uiso 1.000000 GR
H45b H 1.1247(4) 0.3694(15) 1.8263(16) 0.078(3) Uiso 1.000000 GR
H45c H 1.0828(11) 0.3858(12) 1.971(2) 0.078(3) Uiso 1.000000 GR
C46 C 0.4505(4) 0.0894(3) 1.2640(7) 0.0532(17) Uani 1.000000 .
H46a H 0.4417(5) 0.0637(12) 1.167(3) 0.080(3) Uiso 1.000000 GR
H46b H 0.4811(12) 0.1248(3) 1.247(5) 0.080(3) Uiso 1.000000 GR
H46c H 0.4928(10) 0.0713(14) 1.371(2) 0.080(3) Uiso 1.000000 GR
C47 C 0.1256(4) 0.5032(2) 1.0777(7) 0.0527(17) Uani 1.000000 .
H47a H 0.0821(18) 0.5254(3) 0.980(2) 0.079(3) Uiso 1.000000 GR
H47b H 0.1627(4) 0.4760(10) 1.037(4) 0.079(3) Uiso 1.000000 GR
H47c H 0.0863(19) 0.4826(11) 1.1309(15) 0.079(3) Uiso 1.000000 GR
C48 C 1.0010(4) 0.2661(3) 1.2041(8) 0.0552(18) Uani 1.000000 .
H48a H 1.0558(9) 0.2613(14) 1.166(3) 0.083(3) Uiso 1.000000 GR
H48b H 0.978(3) 0.2288(7) 1.2237(14) 0.083(3) Uiso 1.000000 GR
H48c H 0.9475(19) 0.2865(8) 1.1158(16) 0.083(3) Uiso 1.000000 GR
C49 C 0.9404(4) 0.4448(2) 1.6025(8) 0.0499(16) Uani 1.000000 .
H49a H 0.9946(16) 0.4500(6) 1.563(4) 0.075(2) Uiso 1.000000 GR
H49b H 0.8778(13) 0.4481(6) 1.505(3) 0.075(2) Uiso 1.000000 GR
H49c H 0.944(3) 0.4741(2) 1.6878(16) 0.075(2) Uiso 1.000000 GR
C50 C 0.1485(4) 0.6144(2) 1.2858(8) 0.0492(16) Uani 1.000000 .
H50a H 0.1971(6) 0.6440(6) 1.341(4) 0.074(2) Uiso 1.000000 GR
H50b H 0.0999(19) 0.6293(10) 1.1787(9) 0.074(2) Uiso 1.000000 GR
H50c H 0.116(2) 0.6030(4) 1.363(4) 0.074(2) Uiso 1.000000 GR
C51 C 1.1492(4) 0.2714(2) 1.5741(8) 0.0509(17) Uani 1.000000 .
H51a H 1.1255(4) 0.2398(10) 1.624(3) 0.076(3) Uiso 1.000000 GR
H51b H 1.1938(14) 0.2569(13) 1.5214(12) 0.076(3) Uiso 1.000000 GR
H51c H 1.1841(16) 0.2987(5) 1.665(2) 0.076(3) Uiso 1.000000 GR
C52 C 0.1357(4) 0.1126(3) 0.6127(7) 0.0577(18) Uani 1.000000 .
H52a H 0.0837(19) 0.1381(13) 0.6163(17) 0.086(3) Uiso 1.000000 GR
H52b H 0.1848(7) 0.1346(14) 0.586(2) 0.086(3) Uiso 1.000000 GR
H52c H 0.107(3) 0.0837(3) 0.5238(10) 0.086(3) Uiso 1.000000 GR
C53 C 0.3527(5) 0.1606(3) 1.4427(7) 0.063(2) Uani 1.000000 .
H53a H 0.389(3) 0.1922(8) 1.419(3) 0.095(3) Uiso 1.000000 GR
H53b H 0.2900(5) 0.1746(13) 1.443(4) 0.095(3) Uiso 1.000000 GR
H53c H 0.391(3) 0.1443(5) 1.5553(10) 0.095(3) Uiso 1.000000 GR
C57 C 0.2969(4) 0.0315(2) 0.8243(8) 0.0475(16) Uani 1.000000 .
H57a H 0.3455(13) 0.0545(3) 0.800(4) 0.071(2) Uiso 1.000000 GR
H57b H 0.3278(17) 0.0134(12) 0.9371(16) 0.071(2) Uiso 1.000000 GR
H57c H 0.2712(6) 0.0022(9) 0.736(3) 0.071(2) Uiso 1.000000 GR
C65 C 0.2756(5) 0.5097(2) 1.4329(8) 0.0571(18) Uani 1.000000 .
H65a H 0.308(2) 0.4772(10) 1.4044(12) 0.086(3) Uiso 1.000000 GR
H65b H 0.325(2) 0.5336(5) 1.518(2) 0.086(3) Uiso 1.000000 GR
H65c H 0.2280(6) 0.4960(14) 1.480(3) 0.086(3) Uiso 1.000000 GR
F1 F 0.33191(19) 0.35106(10) 1.1309(3) 0.0268(6) Uani 1.000000 .
C2 C 0.3457(3) 0.30193(19) 1.0566(5) 0.0201(10) Uani 1.000000 .

loop_
_atom_site_aniso_label
_atom_site_aniso_U_11
_atom_site_aniso_U_22
_atom_site_aniso_U_33
_atom_site_aniso_U_12
_atom_site_aniso_U_13
_atom_site_aniso_U_23
P1 0.0187(7) 0.0226(6) 0.0177(6) -0.0007(5) 0.0079(5) 0.0019(5)
P2 0.0152(7) 0.0312(7) 0.0273(7) 0.0020(6) 0.0030(5) 0.0050(6)
P3 0.0219(7) 0.0265(7) 0.0369(8) -0.0042(6) 0.0139(6) 0.0009(6)
P4 0.0289(8) 0.0244(7) 0.0317(7) 0.0057(6) 0.0084(6) -0.0062(6)
Si5 0.0328(8) 0.0249(8) 0.0379(8) 0.0053(7) 0.0106(7) 0.0009(7)
Si6 0.0321(9) 0.0311(8) 0.0415(9) -0.0082(7) 0.0107(7) -0.0034(7)
Si7 0.0372(10) 0.0359(9) 0.0372(9) 0.0050(7) 0.0171(7) -0.0030(7)
Si1 0.0270(8) 0.0411(9) 0.0250(8) 0.0029(7) 0.0033(6) -0.0031(7)
Si2 0.0186(8) 0.0341(9) 0.0433(9) -0.0000(6) 0.0117(7) 0.0035(7)
Si3 0.0353(9) 0.0324(8) 0.0315(8) -0.0058(7) 0.0137(7) 0.0059(7)
F4 0.0216(15) 0.0247(15) 0.0249(15) -0.0032(12) 0.0036(12) 0.0085(12)
F5 0.0280(16) 0.0304(16) 0.0460(18) 0.0001(13) 0.0280(14) 0.0041(13)
F6 0.0216(15) 0.0370(17) 0.0267(15) -0.0022(13) 0.0036(12) 0.0150(13)
F7 0.0293(16) 0.0239(15) 0.0357(16) -0.0016(12) 0.0225(13) -0.0052(12)
F8 0.0183(15) 0.0425(17) 0.0221(14) -0.0054(13) 0.0063(12) 0.0097(12)
F9 0.0330(17) 0.0291(16) 0.0267(16) 0.0084(13) 0.0001(13) -0.0126(13)
F10 0.0212(15) 0.0283(16) 0.0251(15) 0.0036(12) -0.0030(12) -0.0093(12)
F11 0.0231(16) 0.0305(16) 0.0327(16) 0.0131(12) -0.0019(13) -0.0019(13)
F12 0.0150(14) 0.0374(16) 0.0303(15) -0.0039(13) 0.0075(12) 0.0061(13)
F13 0.0224(15) 0.0283(15) 0.0195(14) 0.0091(12) -0.0043(11) -0.0060(12)
F15 0.0402(17) 0.0180(15) 0.0436(17) -0.0061(13) 0.0244(14) -0.0099(12)
C16 0.011(2) 0.025(3) 0.017(2) 0.001(2) 0.0009(19) 0.004(2)
C17 0.012(2) 0.023(3) 0.021(2) 0.001(2) 0.0094(19) -0.001(2)
C18 0.016(2) 0.014(2) 0.024(2) 0.002(2) 0.011(2) 0.002(2)
C19 0.017(3) 0.018(3) 0.016(2) -0.000(2) 0.0050(19) 0.0011(19)
C20 0.013(2) 0.015(2) 0.017(2) 0.0017(19) 0.0077(19) -0.0047(18)
C21 0.014(2) 0.017(2) 0.024(2) -0.004(2) 0.010(2) 0.000(2)
C22 0.011(2) 0.018(2) 0.012(2) 0.0010(19) 0.0021(18) -0.0029(19)
C23 0.012(2) 0.020(2) 0.018(2) -0.0020(19) 0.0083(19) 0.0005(19)
C24 0.018(3) 0.018(3) 0.018(2) -0.002(2) 0.004(2) -0.002(2)
C25 0.015(2) 0.029(3) 0.018(2) -0.003(2) 0.012(2) 0.004(2)
C26 0.021(3) 0.020(3) 0.022(3) 0.004(2) 0.009(2) 0.002(2)
B27 0.015(3) 0.020(3) 0.013(2) 0.002(2) 0.003(2) -0.000(2)
C28 0.012(2) 0.023(3) 0.014(2) 0.0009(19) 0.0052(19) -0.0025(19)
C29 0.018(3) 0.018(2) 0.029(3) 0.002(2) 0.011(2) -0.000(2)
C30 0.013(3) 0.024(3) 0.026(3) 0.009(2) 0.001(2) 0.003(2)
C31 0.010(2) 0.024(3) 0.025(3) 0.002(2) 0.008(2) 0.007(2)
C32 0.026(3) 0.032(3) 0.020(3) -0.001(2) 0.012(2) -0.001(2)
C33 0.020(3) 0.019(2) 0.017(2) 0.002(2) 0.006(2) 0.004(2)
C34 0.028(3) 0.032(3) 0.026(3) -0.000(2) 0.010(2) 0.010(2)
C36 0.024(3) 0.021(3) 0.019(3) -0.005(2) 0.005(2) -0.008(2)
C37 0.024(3) 0.038(3) 0.023(3) -0.002(2) 0.014(2) 0.001(2)
C38 0.053(4) 0.046(4) 0.050(4) -0.006(3) 0.018(3) 0.022(3)
C39 0.024(3) 0.049(3) 0.047(3) -0.007(3) 0.011(2) 0.005(3)
C40 0.058(4) 0.039(4) 0.072(4) -0.012(3) 0.026(3) -0.012(3)
C41 0.035(3) 0.038(3) 0.053(4) -0.005(3) 0.014(3) -0.001(3)
C42 0.054(4) 0.085(5) 0.045(4) -0.002(4) 0.026(3) -0.014(3)
C43 0.044(4) 0.030(3) 0.047(3) 0.013(3) 0.000(3) -0.004(3)
C44 0.065(4) 0.047(4) 0.050(4) 0.004(3) 0.028(3) -0.001(3)
C45 0.048(4) 0.059(4) 0.036(3) -0.013(3) 0.002(3) -0.002(3)
C46 0.033(3) 0.069(5) 0.050(4) 0.004(3) 0.007(3) 0.021(3)
C47 0.059(4) 0.051(4) 0.056(4) -0.009(3) 0.030(3) -0.007(3)
C48 0.041(4) 0.065(4) 0.072(4) -0.012(3) 0.035(3) -0.016(4)
C49 0.052(4) 0.037(3) 0.054(4) 0.009(3) 0.013(3) -0.004(3)
C50 0.051(4) 0.053(4) 0.051(4) 0.006(3) 0.027(3) -0.006(3)
C51 0.022(3) 0.045(4) 0.079(4) 0.011(3) 0.012(3) 0.018(3)
C52 0.059(4) 0.058(4) 0.047(4) -0.017(3) 0.009(3) -0.001(3)
C53 0.080(5) 0.061(4) 0.039(4) -0.011(4) 0.010(3) 0.003(3)
C57 0.052(4) 0.030(3) 0.066(4) -0.005(3) 0.028(3) -0.009(3)
C65 0.067(5) 0.053(4) 0.052(4) 0.004(3) 0.024(3) 0.008(3)
F1 0.0347(17) 0.0203(14) 0.0357(15) 0.0000(12) 0.0250(13) -0.0063(12)
C2 0.015(2) 0.025(3) 0.018(2) 0.004(2) 0.0018(19) -0.002(2)

loop_
_atom_type_symbol
_atom_type_scat_dispersion_real
_atom_type_scat_dispersion_imag
_atom_type_scat_Cromer_Mann_a1
_atom_type_scat_Cromer_Mann_a2
_atom_type_scat_Cromer_Mann_a3
_atom_type_scat_Cromer_Mann_a4
_atom_type_scat_Cromer_Mann_b1
_atom_type_scat_Cromer_Mann_b2
_atom_type_scat_Cromer_Mann_b3
_atom_type_scat_Cromer_Mann_b4
_atom_type_scat_Cromer_Mann_c
_atom_type_scat_source
_atom_type_scat_dispersion_source
B 0.00156 0.00068 2.05450 1.33260 1.09790 0.70680 23.21850 1.02100 60.34980 0.14030 -0.19320 'International Tables Volume C Table 6.1.1.4 (pp. 500-502)' 'Brennan, Cowan, Rev. Sci. Instrum., 1992, 63, 850'
C 0.00313 0.00162 2.31000 1.02000 1.58860 0.86500 20.84390 10.20750 0.56870 51.65120 0.21560 'International Tables Volume C Table 6.1.1.4 (pp. 500-502)' 'Brennan, Cowan, Rev. Sci. Instrum., 1992, 63, 850'
F 0.01756 0.01033 3.53920 2.64120 1.51700 1.02430 10.28250 4.29440 0.26150 26.14760 0.27760 'International Tables Volume C Table 6.1.1.4 (pp. 500-502)' 'Brennan, Cowan, Rev. Sci. Instrum., 1992, 63, 850'
H 0.00000 0.00000 0.49300 0.32291 0.14019 0.04081 10.51090 26.12570 3.14236 57.79970 0.00304 'International Tables Volume C Table 6.1.1.4 (pp. 500-502)' 'Brennan, Cowan, Rev. Sci. Instrum., 1992, 63, 850'
P 0.10265 0.09519 6.43450 4.17910 1.78000 1.49080 1.90670 27.15700 0.52600 68.16450 1.11490 'International Tables Volume C Table 6.1.1.4 (pp. 500-502)' 'Brennan, Cowan, Rev. Sci. Instrum., 1992, 63, 850'
Si 0.08275 0.07119 6.29150 3.03530 1.98910 1.54100 2.43860 32.33370 0.67850 81.69370 1.14070 'International Tables Volume C Table 6.1.1.4 (pp. 500-502)' 'Brennan, Cowan, Rev. Sci. Instrum., 1992, 63, 850'

loop_
_geom_angle_atom_site_label_1
_geom_angle_atom_site_label_2
_geom_angle_atom_site_label_3
_geom_angle
_geom_angle_site_symmetry_1
_geom_angle_site_symmetry_3
_geom_angle_publ_flag
C32 P1 B27 114.7(2) . . ?
C34 P1 B27 112.7(2) . . ?
C34 P1 C32 104.4(2) . . ?
C37 P1 B27 116.8(2) . . ?
C37 P1 C32 102.4(2) . . ?
C37 P1 C34 104.3(2) . . ?
Si2 P2 Si1 105.54(7) . . ?
C17 P2 Si1 100.46(15) . . ?
C17 P2 Si2 110.61(15) . . ?
Si3 P3 Si6 105.18(7) . . ?
C16 P3 Si6 110.58(16) . . ?
C16 P3 Si3 98.58(14) . . ?
Si7 P4 Si5 104.89(7) . . ?
C29 P4 Si5 108.08(15) . . ?
C29 P4 Si7 99.74(16) . . ?
C41 Si5 P4 100.56(19) . . ?
C43 Si5 P4 120.01(19) . . ?
C43 Si5 C41 109.3(2) . . ?
C44 Si5 P4 105.5(2) . . ?
C44 Si5 C41 109.8(3) . . ?
C44 Si5 C43 111.0(3) . . ?
C40 Si6 P3 101.2(2) . . ?
C52 Si6 P3 107.8(2) . . ?
C52 Si6 C40 108.7(3) . . ?
C57 Si6 P3 120.76(19) . . ?
C57 Si6 C40 107.4(3) . . ?
C57 Si6 C52 110.2(3) . . ?
C47 Si7 P4 113.6(2) . . ?
C50 Si7 P4 106.6(2) . . ?
C50 Si7 C47 112.7(3) . . ?
C65 Si7 P4 105.3(2) . . ?
C65 Si7 C47 107.5(3) . . ?
C65 Si7 C50 111.0(3) . . ?
C42 Si1 P2 105.6(2) . . ?
C45 Si1 P2 104.39(19) . . ?
C45 Si1 C42 112.4(3) . . ?
C49 Si1 P2 115.9(2) . . ?
C49 Si1 C42 106.9(3) . . ?
C49 Si1 C45 111.7(3) . . ?
C39 Si2 P2 120.21(19) . . ?
C48 Si2 P2 107.53(19) . . ?
C48 Si2 C39 109.8(3) . . ?
C51 Si2 P2 101.2(2) . . ?
C51 Si2 C39 107.3(2) . . ?
C51 Si2 C48 110.3(3) . . ?
C38 Si3 P3 106.54(19) . . ?
C46 Si3 P3 114.27(19) . . ?
C46 Si3 C38 111.9(3) . . ?
C53 Si3 P3 105.4(2) . . ?
C53 Si3 C38 112.8(3) . . ?
C53 Si3 C46 105.9(3) . . ?
C26 C16 P3 127.3(4) . . ?
C31 C16 P3 119.4(4) . . ?
C31 C16 C26 113.3(4) . . ?
C21 C17 P2 128.1(3) . . ?
C33 C17 P2 119.1(3) . . ?
C33 C17 C21 112.7(4) . . ?
C20 C18 F8 120.7(4) . . ?
C33 C18 F8 115.8(4) . . ?
C33 C18 C20 123.4(4) . . ?
C20 C19 F4 118.6(4) . . ?
C21 C19 F4 116.5(4) . . ?
C21 C19 C20 124.8(4) . . ?
C19 C20 C18 112.0(4) . . ?
B27 C20 C18 124.9(4) . . ?
B27 C20 C19 122.8(4) . . ?
C17 C21 F12 119.3(4) . . ?
C19 C21 F12 117.6(4) . . ?
C19 C21 C17 123.0(4) . . ?
B27 C22 C25 122.2(4) . . ?
C2 C22 C25 111.0(4) . . ?
C2 C22 B27 126.5(4) . . ?
B27 C23 C24 121.9(4) . . ?
C28 C23 C24 111.3(4) . . ?
C28 C23 B27 126.5(4) . . ?
C23 C24 F10 118.3(4) . . ?
C30 C24 F10 116.2(4) . . ?
C30 C24 C23 125.5(4) . . ?
C22 C25 F7 118.0(4) . . ?
C26 C25 F7 116.0(4) . . ?
C26 C25 C22 126.0(4) . . ?
C16 C26 F15 119.8(4) . . ?
C25 C26 F15 118.2(4) . . ?
C25 C26 C16 121.9(4) . . ?
C20 B27 P1 107.7(3) . . ?
C22 B27 P1 107.6(3) . . ?
C22 B27 C20 110.4(4) . . ?
C23 B27 P1 106.8(3) . . ?
C23 B27 C20 112.1(3) . . ?
C23 B27 C22 112.0(4) . . ?
C23 C28 F13 120.3(4) . . ?
C36 C28 F13 116.5(4) . . ?
C36 C28 C23 123.2(4) . . ?
C30 C29 P4 128.2(3) . . ?
C36 C29 P4 118.5(3) . . ?
C36 C29 C30 113.3(4) . . ?
C24 C30 F11 117.6(4) . . ?
C29 C30 F11 119.9(4) . . ?
C29 C30 C24 122.5(4) . . ?
C16 C31 F5 119.3(4) . . ?
C2 C31 F5 117.0(4) . . ?
C2 C31 C16 123.7(4) . . ?
H32a C32 P1 109.5 . . ?
H32b C32 P1 109.5 . . ?
H32b C32 H32a 109.5 . . ?
H32c C32 P1 109.5 . . ?
H32c C32 H32a 109.5 . . ?
H32c C32 H32b 109.5 . . ?
C17 C33 F6 118.7(4) . . ?
C18 C33 F6 117.4(4) . . ?
C18 C33 C17 123.9(4) . . ?
H34a C34 P1 109.5 . . ?
H34b C34 P1 109.5 . . ?
H34b C34 H34a 109.5 . . ?
H34c C34 P1 109.5 . . ?
H34c C34 H34a 109.5 . . ?
H34c C34 H34b 109.5 . . ?
C28 C36 F9 116.4(4) . . ?
C29 C36 F9 119.5(4) . . ?
C29 C36 C28 124.2(4) . . ?
H37a C37 P1 109.5 . . ?
H37b C37 P1 109.5 . . ?
H37b C37 H37a 109.5 . . ?
H37c C37 P1 109.5 . . ?
H37c C37 H37a 109.5 . . ?
H37c C37 H37b 109.5 . . ?
H38a C38 Si3 109.5 . . ?
H38b C38 Si3 109.5 . . ?
H38b C38 H38a 109.5 . . ?
H38c C38 Si3 109.5 . . ?
H38c C38 H38a 109.5 . . ?
H38c C38 H38b 109.5 . . ?
H39a C39 Si2 109.5 . . ?
H39b C39 Si2 109.5 . . ?
H39b C39 H39a 109.5 . . ?
H39c C39 Si2 109.5 . . ?
H39c C39 H39a 109.5 . . ?
H39c C39 H39b 109.5 . . ?
H40a C40 Si6 109.5 . . ?
H40b C40 Si6 109.5 . . ?
H40b C40 H40a 109.5 . . ?
H40c C40 Si6 109.5 . . ?
H40c C40 H40a 109.5 . . ?
H40c C40 H40b 109.5 . . ?
H41a C41 Si5 109.5 . . ?
H41b C41 Si5 109.5 . . ?
H41b C41 H41a 109.5 . . ?
H41c C41 Si5 109.5 . . ?
H41c C41 H41a 109.5 . . ?
H41c C41 H41b 109.5 . . ?
H42a C42 Si1 109.5 . . ?
H42b C42 Si1 109.5 . . ?
H42b C42 H42a 109.5 . . ?
H42c C42 Si1 109.5 . . ?
H42c C42 H42a 109.5 . . ?
H42c C42 H42b 109.5 . . ?
H43a C43 Si5 109.5 . . ?
H43b C43 Si5 109.5 . . ?
H43b C43 H43a 109.5 . . ?
H43c C43 Si5 109.5 . . ?
H43c C43 H43a 109.5 . . ?
H43c C43 H43b 109.5 . . ?
H44a C44 Si5 109.5 . . ?
H44b C44 Si5 109.5 . . ?
H44b C44 H44a 109.5 . . ?
H44c C44 Si5 109.5 . . ?
H44c C44 H44a 109.5 . . ?
H44c C44 H44b 109.5 . . ?
H45a C45 Si1 109.5 . . ?
H45b C45 Si1 109.5 . . ?
H45b C45 H45a 109.5 . . ?
H45c C45 Si1 109.5 . . ?
H45c C45 H45a 109.5 . . ?
H45c C45 H45b 109.5 . . ?
H46a C46 Si3 109.5 . . ?
H46b C46 Si3 109.5 . . ?
H46b C46 H46a 109.5 . . ?
H46c C46 Si3 109.5 . . ?
H46c C46 H46a 109.5 . . ?
H46c C46 H46b 109.5 . . ?
H47a C47 Si7 109.5 . . ?
H47b C47 Si7 109.5 . . ?
H47b C47 H47a 109.5 . . ?
H47c C47 Si7 109.5 . . ?
H47c C47 H47a 109.5 . . ?
H47c C47 H47b 109.5 . . ?
H48a C48 Si2 109.5 . . ?
H48b C48 Si2 109.5 . . ?
H48b C48 H48a 109.5 . . ?
H48c C48 Si2 109.5 . . ?
H48c C48 H48a 109.5 . . ?
H48c C48 H48b 109.5 . . ?
H49a C49 Si1 109.5 . . ?
H49b C49 Si1 109.5 . . ?
H49b C49 H49a 109.5 . . ?
H49c C49 Si1 109.5 . . ?
H49c C49 H49a 109.5 . . ?
H49c C49 H49b 109.5 . . ?
H50a C50 Si7 109.5 . . ?
H50b C50 Si7 109.5 . . ?
H50b C50 H50a 109.5 . . ?
H50c C50 Si7 109.5 . . ?
H50c C50 H50a 109.5 . . ?
H50c C50 H50b 109.5 . . ?
H51a C51 Si2 109.5 . . ?
H51b C51 Si2 109.5 . . ?
H51b C51 H51a 109.5 . . ?
H51c C51 Si2 109.5 . . ?
H51c C51 H51a 109.5 . . ?
H51c C51 H51b 109.5 . . ?
H52a C52 Si6 109.5 . . ?
H52b C52 Si6 109.5 . . ?
H52b C52 H52a 109.5 . . ?
H52c C52 Si6 109.5 . . ?
H52c C52 H52a 109.5 . . ?
H52c C52 H52b 109.5 . . ?
H53a C53 Si3 109.5 . . ?
H53b C53 Si3 109.5 . . ?
H53b C53 H53a 109.5 . . ?
H53c C53 Si3 109.5 . . ?
H53c C53 H53a 109.5 . . ?
H53c C53 H53b 109.5 . . ?
H57a C57 Si6 109.5 . . ?
H57b C57 Si6 109.5 . . ?
H57b C57 H57a 109.5 . . ?
H57c C57 Si6 109.5 . . ?
H57c C57 H57a 109.5 . . ?
H57c C57 H57b 109.5 . . ?
H65a C65 Si7 109.5 . . ?
H65b C65 Si7 109.5 . . ?
H65b C65 H65a 109.5 . . ?
H65c C65 Si7 109.5 . . ?
H65c C65 H65a 109.5 . . ?
H65c C65 H65b 109.5 . . ?
C31 C2 C22 124.1(4) . . ?
F1 C2 C22 119.8(4) . . ?
F1 C2 C31 116.0(4) . . ?

loop_
_geom_bond_atom_site_label_1
_geom_bond_atom_site_label_2
_geom_bond_distance
_geom_bond_site_symmetry_2
_geom_bond_publ_flag
P1 B27 2.051(5) . ?
P1 C32 1.808(4) . ?
P1 C34 1.816(5) . ?
P1 C37 1.809(5) . ?
P2 Si1 2.2545(19) . ?
P2 Si2 2.261(2) . ?
P2 C17 1.841(4) . ?
P3 Si6 2.267(2) . ?
P3 Si3 2.2660(19) . ?
P3 C16 1.844(5) . ?
P4 Si5 2.2590(19) . ?
P4 Si7 2.259(2) . ?
P4 C29 1.850(5) . ?
Si5 C41 1.856(5) . ?
Si5 C43 1.851(5) . ?
Si5 C44 1.857(6) . ?
Si6 C40 1.876(6) . ?
Si6 C52 1.862(6) . ?
Si6 C57 1.850(6) . ?
Si7 C47 1.846(5) . ?
Si7 C50 1.871(6) . ?
Si7 C65 1.841(6) . ?
Si1 C42 1.856(6) . ?
Si1 C45 1.879(5) . ?
Si1 C49 1.857(6) . ?
Si2 C39 1.868(5) . ?
Si2 C48 1.854(6) . ?
Si2 C51 1.869(5) . ?
Si3 C38 1.849(5) . ?
Si3 C46 1.851(6) . ?
Si3 C53 1.852(6) . ?
F4 C19 1.363(5) . ?
F5 C31 1.356(5) . ?
F6 C33 1.356(5) . ?
F7 C25 1.371(5) . ?
F8 C18 1.359(5) . ?
F9 C36 1.358(5) . ?
F10 C24 1.363(5) . ?
F11 C30 1.353(5) . ?
F12 C21 1.356(5) . ?
F13 C28 1.353(5) . ?
F15 C26 1.344(5) . ?
C16 C26 1.384(6) . ?
C16 C31 1.392(6) . ?
C17 C21 1.387(6) . ?
C17 C33 1.390(6) . ?
C18 C20 1.400(6) . ?
C18 C33 1.373(6) . ?
C19 C20 1.381(6) . ?
C19 C21 1.376(6) . ?
C20 B27 1.655(6) . ?
C22 C25 1.382(6) . ?
C22 B27 1.636(7) . ?
C22 C2 1.397(6) . ?
C23 C24 1.384(6) . ?
C23 B27 1.633(6) . ?
C23 C28 1.411(6) . ?
C24 C30 1.384(6) . ?
C25 C26 1.385(6) . ?
C28 C36 1.375(6) . ?
C29 C30 1.377(6) . ?
C29 C36 1.387(6) . ?
C31 C2 1.372(6) . ?
C32 H32a 0.9800 . ?
C32 H32b 0.9800 . ?
C32 H32c 0.9800 . ?
C34 H34a 0.9800 . ?
C34 H34b 0.9800 . ?
C34 H34c 0.9800 . ?
C37 H37a 0.9800 . ?
C37 H37b 0.9800 . ?
C37 H37c 0.9800 . ?
C38 H38a 0.9800 . ?
C38 H38b 0.9800 . ?
C38 H38c 0.9800 . ?
C39 H39a 0.9800 . ?
C39 H39b 0.9800 . ?
C39 H39c 0.9800 . ?
C40 H40a 0.9800 . ?
C40 H40b 0.9800 . ?
C40 H40c 0.9800 . ?
C41 H41a 0.9800 . ?
C41 H41b 0.9800 . ?
C41 H41c 0.9800 . ?
C42 H42a 0.9800 . ?
C42 H42b 0.9800 . ?
C42 H42c 0.9800 . ?
C43 H43a 0.9800 . ?
C43 H43b 0.9800 . ?
C43 H43c 0.9800 . ?
C44 H44a 0.9800 . ?
C44 H44b 0.9800 . ?
C44 H44c 0.9800 . ?
C45 H45a 0.9800 . ?
C45 H45b 0.9800 . ?
C45 H45c 0.9800 . ?
C46 H46a 0.9800 . ?
C46 H46b 0.9800 . ?
C46 H46c 0.9800 . ?
C47 H47a 0.9800 . ?
C47 H47b 0.9800 . ?
C47 H47c 0.9800 . ?
C48 H48a 0.9800 . ?
C48 H48b 0.9800 . ?
C48 H48c 0.9800 . ?
C49 H49a 0.9800 . ?
C49 H49b 0.9800 . ?
C49 H49c 0.9800 . ?
C50 H50a 0.9800 . ?
C50 H50b 0.9800 . ?
C50 H50c 0.9800 . ?
C51 H51a 0.9800 . ?
C51 H51b 0.9800 . ?
C51 H51c 0.9800 . ?
C52 H52a 0.9800 . ?
C52 H52b 0.9800 . ?
C52 H52c 0.9800 . ?
C53 H53a 0.9800 . ?
C53 H53b 0.9800 . ?
C53 H53c 0.9800 . ?
C57 H57a 0.9800 . ?
C57 H57b 0.9800 . ?
C57 H57c 0.9800 . ?
C65 H65a 0.9800 . ?
C65 H65b 0.9800 . ?
C65 H65c 0.9800 . ?
F1 C2 1.364(5) . ?

loop_
_geom_torsion_atom_site_label_1
_geom_torsion_atom_site_label_2
_geom_torsion_atom_site_label_3
_geom_torsion_atom_site_label_4
_geom_torsion
_geom_torsion_site_symmetry_1
_geom_torsion_site_symmetry_2
_geom_torsion_site_symmetry_3
_geom_torsion_site_symmetry_4
_geom_torsion_publ_flag
P1 B27 C20 C18 -139.5(3) . . . . ?
P1 B27 C20 C19 46.3(4) . . . . ?
P1 B27 C22 C25 50.9(4) . . . . ?
P1 B27 C22 C2 -135.2(3) . . . . ?
P1 B27 C23 C24 54.3(4) . . . . ?
P1 B27 C23 C28 -132.2(3) . . . . ?
P2 C17 C21 F12 -1.3(4) . . . . ?
P2 C17 C21 C19 178.8(4) . . . . ?
P2 C17 C33 F6 1.9(4) . . . . ?
P2 C17 C33 C18 -178.0(3) . . . . ?
P3 C16 C26 F15 0.4(4) . . . . ?
P3 C16 C26 C25 -177.9(4) . . . . ?
P3 C16 C31 F5 0.3(4) . . . . ?
P3 C16 C31 C2 178.8(3) . . . . ?
P4 C29 C30 F11 0.2(5) . . . . ?
P4 C29 C30 C24 -178.4(4) . . . . ?
P4 C29 C36 F9 -0.2(4) . . . . ?
P4 C29 C36 C28 179.1(3) . . . . ?
F4 C19 C20 C18 -175.7(4) . . . . ?
F4 C19 C20 B27 -0.8(5) . . . . ?
F4 C19 C21 F12 -3.1(4) . . . . ?
F4 C19 C21 C17 176.8(4) . . . . ?
F5 C31 C16 C26 -177.7(4) . . . . ?
F5 C31 C2 C22 177.3(3) . . . . ?
F5 C31 C2 F1 0.6(4) . . . . ?
F6 C33 C17 C21 -177.5(4) . . . . ?
F6 C33 C18 F8 1.7(4) . . . . ?
F6 C33 C18 C20 178.3(3) . . . . ?
F7 C25 C22 B27 -2.0(5) . . . . ?
F7 C25 C22 C2 -176.7(4) . . . . ?
F7 C25 C26 F15 -1.9(4) . . . . ?
F7 C25 C26 C16 176.4(3) . . . . ?
F8 C18 C20 C19 176.3(4) . . . . ?
F8 C18 C20 B27 1.6(5) . . . . ?
F8 C18 C33 C17 -178.3(3) . . . . ?
F9 C36 C28 F13 1.7(4) . . . . ?
F9 C36 C28 C23 179.6(4) . . . . ?
F9 C36 C29 C30 -179.3(4) . . . . ?
F10 C24 C23 B27 -1.2(5) . . . . ?
F10 C24 C23 C28 -175.6(4) . . . . ?
F10 C24 C30 F11 -2.8(4) . . . . ?
F10 C24 C30 C29 175.8(4) . . . . ?
F11 C30 C24 C23 179.8(4) . . . . ?
F11 C30 C29 C36 179.2(4) . . . . ?
F12 C21 C17 C33 178.1(4) . . . . ?
F12 C21 C19 C20 -179.7(3) . . . . ?
F13 C28 C23 C24 176.8(4) . . . . ?
F13 C28 C23 B27 2.7(5) . . . . ?
F13 C28 C36 C29 -177.6(4) . . . . ?
F15 C26 C16 C31 178.3(4) . . . . ?
F15 C26 C25 C22 -178.7(4) . . . . ?
C16 C26 C25 C22 -0.3(5) . . . . ?
C16 C31 C2 C22 -1.2(5) . . . . ?
C16 C31 C2 F1 -177.9(4) . . . . ?
C17 C21 C19 C20 0.1(5) . . . . ?
C17 C33 C18 C20 -1.7(5) . . . . ?
C18 C20 C19 C21 0.9(5) . . . . ?
C18 C20 B27 C22 -22.2(4) . . . . ?
C18 C20 B27 C23 103.3(4) . . . . ?
C19 C20 B27 C22 163.6(4) . . . . ?
C19 C20 B27 C23 -70.9(4) . . . . ?
C20 B27 C22 C25 -66.4(4) . . . . ?
C20 B27 C22 C2 107.5(4) . . . . ?
C20 B27 C23 C24 172.0(4) . . . . ?
C20 B27 C23 C28 -14.5(5) . . . . ?
C22 B27 C23 C24 -63.3(4) . . . . ?
C22 B27 C23 C28 110.2(4) . . . . ?
C23 C24 C30 C29 -1.6(6) . . . . ?
C23 C28 C36 C29 0.3(5) . . . . ?
C24 C30 C29 C36 0.6(5) . . . . ?
C28 C36 C29 C30 -0.0(5) . . . . ?
